data_4511536
loop_
_publ_author_name
'Guzm\'an-Perc\'astegui, Edmundo'
'Alvarado-Rodr\'iguez, Jos\'e G.'
'Cruz-Borbolla, Juli\'an'
'Andrade-L\'opez, Noem\'i'
'V\'azquez-Garc\'ia, Rosa A.'
'Nava-Galindo, Rigo N.'
'Pandiyan, Thangarasu'

_publ_contact_author 'Jose Guadalupe Alvarado Rodriguez'
_publ_section_title
;
 Subtle C--H&#x00B7;&#x00B7;&#x00B7;Hal (Hal = Cl, Br) Bonding as
 Predominant Synthon in the Assembly of Supramolecular Architectures Based
 on Luminescent Tin(IV) Complexes. Crystallography, Hirshfeld Surfaces,
 DFT Calculations, and Fluorescence
;
_journal_issue 8
_journal_name_full 'Crystal Growth &amp; Design'
_journal_page_first 3742
_journal_paper_doi 10.1021/cg401818k
_journal_volume 14
_journal_year 2014
_chemical_formula_moiety 'C12 H9 Br3 N2 S Sn'
_chemical_formula_sum 'C12 H9 Br3 N2 S Sn'
_chemical_formula_weight 571.69
_space_group_crystal_system orthorhombic
_space_group_IT_number 61
_space_group_name_Hall '-P 2ac 2ab'
_space_group_name_H-M_alt 'P b c a'
_symmetry_space_group_name_Hall '-P 2ac 2ab'
_symmetry_space_group_name_H-M 'P b c a'
_atom_sites_solution_hydrogens geom
_atom_sites_solution_primary direct
_atom_sites_solution_secondary difmap
_audit_creation_method
;
  Olex2 1.2
  (compiled May  9 2012 12:37:22, GUI svn.r4230)
;
_cell_angle_alpha 90.00
_cell_angle_beta 90.00
_cell_angle_gamma 90.00
_cell_formula_units_Z 8
_cell_length_a 12.5299(8)
_cell_length_b 12.7797(7)
_cell_length_c 19.9032(13)
_cell_measurement_reflns_used 1618
_cell_measurement_temperature 293(2)
_cell_measurement_theta_max 25.9989
_cell_measurement_theta_min 3.0555
_cell_volume 3187.1(3)
_computing_cell_refinement
;
CrysAlisPro, Agilent Technologies,
Version 1.171.35.15 (release 03-08-2011 CrysAlis171 .NET)
(compiled Aug  3 2011,13:03:54)
;
_computing_data_collection
;
CrysAlisPro, Agilent Technologies,
Version 1.171.35.15 (release 03-08-2011 CrysAlis171 .NET)
(compiled Aug  3 2011,13:03:54)
;
_computing_data_reduction
;
CrysAlisPro, Agilent Technologies,
Version 1.171.35.15 (release 03-08-2011 CrysAlis171 .NET)
(compiled Aug  3 2011,13:03:54)
;
_computing_structure_refinement
;
XL, G.M. Sheldrick, Acta Cryst.
(2008). A64, 112-122
;
_computing_structure_solution
;
XS, G.M. Sheldrick, Acta Cryst.
(2008). A64, 112-122
;
_diffrn_ambient_temperature 293(2)
_diffrn_detector_area_resol_mean 10.3659
_diffrn_measured_fraction_theta_full 0.995
_diffrn_measured_fraction_theta_max 0.995
_diffrn_measurement_details
;
  1 omega  -25.00   17.00   1.0000   30.6100
omega____ theta____ kappa____ phi______ frames
    -      -10.8616  -99.0000 -150.0000 42

  2 omega  -30.00   66.00   1.0000   30.6100
omega____ theta____ kappa____ phi______ frames
    -       12.2679   19.0000   30.0000 96

  3 omega  -40.00   52.00   1.0000   30.6100
omega____ theta____ kappa____ phi______ frames
    -      -10.8616   57.0000 -120.0000 92
;
_diffrn_measurement_device_type 'Xcalibur, Atlas, Gemini'
_diffrn_measurement_method '\w scans'
_diffrn_orient_matrix_UB_11 0.0174622000
_diffrn_orient_matrix_UB_12 -0.0449605000
_diffrn_orient_matrix_UB_13 0.0177997000
_diffrn_orient_matrix_UB_21 -0.0435208000
_diffrn_orient_matrix_UB_22 0.0053598000
_diffrn_orient_matrix_UB_23 0.0224912000
_diffrn_orient_matrix_UB_31 -0.0316987000
_diffrn_orient_matrix_UB_32 -0.0321342000
_diffrn_orient_matrix_UB_33 -0.0211352000
_diffrn_radiation_monochromator graphite
_diffrn_radiation_type 'Mo K\a'
_diffrn_radiation_wavelength 0.7107
_diffrn_reflns_av_R_equivalents 0.1319
_diffrn_reflns_av_unetI/netI 0.1096
_diffrn_reflns_limit_h_max 14
_diffrn_reflns_limit_h_min -15
_diffrn_reflns_limit_k_max 15
_diffrn_reflns_limit_k_min -12
_diffrn_reflns_limit_l_max 24
_diffrn_reflns_limit_l_min -24
_diffrn_reflns_number 16808
_diffrn_reflns_theta_full 26.06
_diffrn_reflns_theta_max 26.06
_diffrn_reflns_theta_min 3.06
_diffrn_source 'Enhance (Mo) X-ray Source'
_exptl_absorpt_coefficient_mu 9.244
_exptl_absorpt_correction_T_max 0.883
_exptl_absorpt_correction_T_min 0.685
_exptl_absorpt_correction_type analytical
_exptl_absorpt_process_details
;
CrysAlisPro, Agilent Technologies,
Version 1.171.35.15 (release 03-08-2011 CrysAlis171 .NET)
(compiled Aug  3 2011,13:03:54)
Analytical numeric absorption correction using a multifaceted crystal
            model based on expressions derived by R.C. Clark & J.S. Reid.
(Clark, R. C. & Reid, J. S. (1995). Acta Cryst. A51, 887-897)
;
_exptl_crystal_density_diffrn 2.383
_exptl_crystal_density_method 'not measured'
_exptl_crystal_description Prism
_exptl_crystal_F_000 2128
_exptl_crystal_size_max 0.1442
_exptl_crystal_size_mid 0.0653
_exptl_crystal_size_min 0.0455
_refine_diff_density_max 0.676
_refine_diff_density_min -0.599
_refine_diff_density_rms 0.157
_refine_ls_extinction_method none
_refine_ls_goodness_of_fit_ref 0.984
_refine_ls_hydrogen_treatment mixed
_refine_ls_matrix_type full
_refine_ls_number_parameters 172
_refine_ls_number_reflns 3130
_refine_ls_number_restraints 0
_refine_ls_restrained_S_all 0.984
_refine_ls_R_factor_all 0.1358
_refine_ls_R_factor_gt 0.0549
_refine_ls_shift/su_max 0.000
_refine_ls_shift/su_mean 0.000
_refine_ls_structure_factor_coef Fsqd
_refine_ls_weighting_details 'calc w=1/[\s^2^(Fo^2^)+(0.0114P)^2^+0.0000P] where P=(Fo^2^+2Fc^2^)/3'
_refine_ls_weighting_scheme calc
_refine_ls_wR_factor_gt 0.0634
_refine_ls_wR_factor_ref 0.0799
_reflns_number_gt 1672
_reflns_number_total 3130
_reflns_threshold_expression >2sigma(I)
_cod_data_source_file cg401818k_si_001.cif
_cod_data_source_block 5_[Sn(PyNS)Br3]
_cod_depositor_comments 'Adding full bibliography for 4511532--4511537.cif.'
_cod_database_code 4511536
_reflns_odcompleteness_completeness 99.72
_reflns_odcompleteness_iscentric 1
_reflns_odcompleteness_theta 26.00

loop_
_space_group_symop_id
_space_group_symop_operation_xyz
1 'x, y, z'
2 '-x+1/2, -y, z+1/2'
3 'x+1/2, -y+1/2, -z'
4 '-x, y+1/2, -z+1/2'
5 '-x, -y, -z'
6 'x-1/2, y, -z-1/2'
7 '-x-1/2, y-1/2, z'
8 'x, -y-1/2, z-1/2'

loop_
_atom_site_label
_atom_site_type_symbol
_atom_site_fract_x
_atom_site_fract_y
_atom_site_fract_z
_atom_site_U_iso_or_equiv
_atom_site_adp_type
_atom_site_occupancy
_atom_site_symmetry_multiplicity
_atom_site_calc_flag
_atom_site_refinement_flags
Sn1 Sn 0.58779(4) 0.41163(4) 0.65904(3) 0.03414(17) Uani 1 1 d .
Br1 Br 0.66951(7) 0.22440(7) 0.65385(5) 0.0552(3) Uani 1 1 d .
Br2 Br 0.47306(7) 0.58058(7) 0.65722(6) 0.0588(3) Uani 1 1 d .
Br3 Br 0.67645(8) 0.46138(8) 0.55004(5) 0.0642(3) Uani 1 1 d .
S1 S 0.70902(18) 0.47532(18) 0.74602(12) 0.0470(7) Uani 1 1 d .
N1 N 0.4432(5) 0.3324(5) 0.6174(4) 0.0385(18) Uani 1 1 d .
N2 N 0.4939(5) 0.3591(5) 0.7470(4) 0.0350(18) Uani 1 1 d .
C1 C 0.4165(7) 0.3240(6) 0.5534(5) 0.045(2) Uani 1 1 d .
H1 H 0.4603 0.3542 0.5210 0.054 Uiso 1 1 calc R
C2 C 0.3247(8) 0.2712(7) 0.5330(5) 0.055(3) Uani 1 1 d .
H2 H 0.3074 0.2669 0.4877 0.066 Uiso 1 1 calc R
C3 C 0.2608(8) 0.2261(6) 0.5799(5) 0.053(3) Uani 1 1 d .
H3 H 0.1997 0.1900 0.5669 0.064 Uiso 1 1 calc R
C4 C 0.2877(7) 0.2343(6) 0.6471(5) 0.044(2) Uani 1 1 d .
H4 H 0.2449 0.2042 0.6800 0.053 Uiso 1 1 calc R
C5 C 0.3783(6) 0.2875(6) 0.6643(5) 0.035(2) Uani 1 1 d .
C6 C 0.4116(7) 0.3038(6) 0.7344(4) 0.041(2) Uani 1 1 d .
H6 H 0.3729 0.2739 0.7694 0.049 Uiso 1 1 calc R
C7 C 0.5300(7) 0.3864(6) 0.8121(4) 0.037(2) Uani 1 1 d .
C8 C 0.4717(7) 0.3635(7) 0.8698(4) 0.050(3) Uani 1 1 d .
H8 H 0.4066 0.3289 0.8668 0.061 Uiso 1 1 calc R
C9 C 0.5122(8) 0.3931(8) 0.9324(5) 0.063(3) Uani 1 1 d .
H9 H 0.4743 0.3780 0.9714 0.076 Uiso 1 1 calc R
C10 C 0.6073(8) 0.4439(7) 0.9361(5) 0.057(3) Uani 1 1 d .
H10 H 0.6338 0.4629 0.9779 0.069 Uiso 1 1 calc R
C11 C 0.6647(7) 0.4678(7) 0.8801(5) 0.050(3) Uani 1 1 d .
H11 H 0.7295 0.5028 0.8842 0.060 Uiso 1 1 calc R
C12 C 0.6269(6) 0.4400(6) 0.8163(4) 0.036(2) Uani 1 1 d .

loop_
_atom_site_aniso_label
_atom_site_aniso_U_11
_atom_site_aniso_U_22
_atom_site_aniso_U_33
_atom_site_aniso_U_23
_atom_site_aniso_U_13
_atom_site_aniso_U_12
Sn1 0.0297(3) 0.0390(3) 0.0337(3) 0.0019(3) 0.0022(3) -0.0001(3)
Br1 0.0516(6) 0.0461(6) 0.0679(7) 0.0000(5) 0.0010(6) 0.0107(5)
Br2 0.0492(6) 0.0451(6) 0.0821(8) -0.0010(6) -0.0037(6) 0.0116(5)
Br3 0.0706(7) 0.0725(7) 0.0495(7) 0.0119(6) 0.0235(6) -0.0033(7)
S1 0.0378(14) 0.0540(15) 0.0493(16) -0.0035(13) -0.0044(12) -0.0109(13)
N1 0.038(5) 0.039(4) 0.038(5) -0.001(4) 0.003(4) -0.002(4)
N2 0.027(4) 0.042(5) 0.037(5) 0.001(4) 0.003(3) 0.002(4)
C1 0.050(6) 0.042(6) 0.044(6) -0.001(5) 0.002(6) 0.004(5)
C2 0.065(7) 0.058(7) 0.040(6) -0.001(5) -0.019(6) -0.002(6)
C3 0.048(6) 0.032(6) 0.079(9) -0.012(6) -0.006(6) -0.011(5)
C4 0.047(6) 0.043(5) 0.042(6) -0.011(5) 0.003(5) -0.005(5)
C5 0.035(5) 0.031(5) 0.040(6) -0.002(5) -0.004(5) -0.002(4)
C6 0.040(6) 0.048(6) 0.034(6) -0.001(4) 0.007(5) 0.004(5)
C7 0.042(5) 0.042(6) 0.026(5) -0.005(4) 0.000(5) -0.010(5)
C8 0.049(6) 0.071(7) 0.031(6) -0.006(5) 0.003(5) -0.018(6)
C9 0.070(8) 0.070(7) 0.051(8) -0.007(6) 0.003(6) -0.011(7)
C10 0.065(7) 0.071(8) 0.036(6) -0.017(5) 0.000(6) -0.008(6)
C11 0.045(6) 0.048(6) 0.056(7) -0.013(5) -0.004(6) -0.010(5)
C12 0.037(5) 0.026(5) 0.046(6) -0.008(4) 0.002(4) 0.005(4)

loop_
_atom_type_symbol
_atom_type_description
_atom_type_scat_dispersion_real
_atom_type_scat_dispersion_imag
_atom_type_scat_source
C C 0.0033 0.0016 'International Tables Vol C Tables 4.2.6.8 and 6.1.1.4'
H H 0.0000 0.0000 'International Tables Vol C Tables 4.2.6.8 and 6.1.1.4'
N N 0.0061 0.0033 'International Tables Vol C Tables 4.2.6.8 and 6.1.1.4'
S S 0.1246 0.1234 'International Tables Vol C Tables 4.2.6.8 and 6.1.1.4'
Br Br -0.2901 2.4595 'International Tables Vol C Tables 4.2.6.8 and 6.1.1.4'
Sn Sn -0.6537 1.4246 'International Tables Vol C Tables 4.2.6.8 and 6.1.1.4'

loop_
_geom_angle_atom_site_label_1
_geom_angle_atom_site_label_2
_geom_angle_atom_site_label_3
_geom_angle
Br2 Sn1 Br1 169.07(4)
Br3 Sn1 Br1 91.39(4)
Br3 Sn1 Br2 91.28(4)
S1 Sn1 Br1 95.15(6)
S1 Sn1 Br2 94.42(6)
S1 Sn1 Br3 104.60(7)
N1 Sn1 Br1 83.55(17)
N1 Sn1 Br2 85.57(17)
N1 Sn1 Br3 98.79(19)
N1 Sn1 S1 156.6(2)
N2 Sn1 Br1 87.81(16)
N2 Sn1 Br2 88.22(16)
N2 Sn1 Br3 172.83(19)
N2 Sn1 S1 82.6(2)
N2 Sn1 N1 74.0(3)
C12 S1 Sn1 96.4(3)
C1 N1 Sn1 126.8(6)
C1 N1 C5 118.4(8)
C5 N1 Sn1 114.9(6)
C6 N2 Sn1 116.2(6)
C6 N2 C7 125.1(7)
C7 N2 Sn1 118.7(5)
N1 C1 C2 121.9(9)
C3 C2 C1 119.5(9)
C2 C3 C4 119.2(9)
C5 C4 C3 118.8(9)
N1 C5 C4 122.2(9)
N1 C5 C6 114.9(8)
C4 C5 C6 122.9(8)
N2 C6 C5 119.6(8)
C8 C7 N2 122.4(7)
C8 C7 C12 120.6(8)
C12 C7 N2 116.9(8)
C7 C8 C9 119.2(9)
C10 C9 C8 119.7(9)
C9 C10 C11 121.8(9)
C10 C11 C12 120.4(8)
C7 C12 S1 125.1(7)
C7 C12 C11 118.2(8)
C11 C12 S1 116.7(6)

loop_
_geom_bond_atom_site_label_1
_geom_bond_atom_site_label_2
_geom_bond_distance
Sn1 Br1 2.6047(10)
Sn1 Br2 2.5941(10)
Sn1 Br3 2.5189(11)
Sn1 S1 2.443(2)
Sn1 N1 2.235(7)
Sn1 N2 2.214(7)
S1 C12 1.794(9)
N1 C1 1.322(10)
N1 C5 1.363(10)
N2 C6 1.275(10)
N2 C7 1.415(10)
C1 C2 1.394(11)
C2 C3 1.357(12)
C3 C4 1.385(12)
C4 C5 1.366(10)
C5 C6 1.472(11)
C7 C8 1.392(11)
C7 C12 1.397(10)
C8 C9 1.397(12)
C9 C10 1.359(12)
C10 C11 1.361(11)
C11 C12 1.401(11)

loop_
_geom_torsion_atom_site_label_1
_geom_torsion_atom_site_label_2
_geom_torsion_atom_site_label_3
_geom_torsion_atom_site_label_4
_geom_torsion
Sn1 S1 C12 C7 3.8(7)
Sn1 S1 C12 C11 -177.0(6)
Sn1 N1 C1 C2 179.0(6)
Sn1 N1 C5 C4 -178.8(6)
Sn1 N1 C5 C6 3.2(9)
Sn1 N2 C6 C5 -6.1(10)
Sn1 N2 C7 C8 175.0(6)
Sn1 N2 C7 C12 -3.7(9)
Br1 Sn1 S1 C12 -90.9(3)
Br1 Sn1 N1 C1 -93.9(7)
Br1 Sn1 N1 C5 85.0(5)
Br1 Sn1 N2 C6 -78.2(6)
Br1 Sn1 N2 C7 100.2(5)
Br2 Sn1 S1 C12 83.8(3)
Br2 Sn1 N1 C1 87.1(7)
Br2 Sn1 N1 C5 -93.9(5)
Br2 Sn1 N2 C6 91.6(6)
Br2 Sn1 N2 C7 -90.0(5)
Br3 Sn1 S1 C12 176.3(2)
Br3 Sn1 N1 C1 -3.5(7)
Br3 Sn1 N1 C5 175.4(5)
Br3 Sn1 N2 C6 5.5(18)
Br3 Sn1 N2 C7 -176.0(10)
S1 Sn1 N1 C1 178.1(5)
S1 Sn1 N1 C5 -3.0(9)
S1 Sn1 N2 C6 -173.7(6)
S1 Sn1 N2 C7 4.7(5)
N1 Sn1 S1 C12 -5.2(5)
N1 Sn1 N2 C6 5.7(6)
N1 Sn1 N2 C7 -175.9(6)
N1 C1 C2 C3 -0.6(14)
N1 C5 C6 N2 1.9(11)
N2 Sn1 S1 C12 -3.8(3)
N2 Sn1 N1 C1 176.6(7)
N2 Sn1 N1 C5 -4.5(5)
N2 C7 C8 C9 -179.9(8)
N2 C7 C12 S1 -0.7(11)
N2 C7 C12 C11 -179.8(7)
C1 N1 C5 C4 0.2(12)
C1 N1 C5 C6 -177.8(7)
C1 C2 C3 C4 0.6(13)
C2 C3 C4 C5 -0.2(13)
C3 C4 C5 N1 -0.2(12)
C3 C4 C5 C6 177.7(8)
C4 C5 C6 N2 -176.1(8)
C5 N1 C1 C2 0.1(12)
C6 N2 C7 C8 -6.7(13)
C6 N2 C7 C12 174.6(8)
C7 N2 C6 C5 175.6(7)
C7 C8 C9 C10 0.3(15)
C8 C7 C12 S1 -179.4(7)
C8 C7 C12 C11 1.4(12)
C8 C9 C10 C11 0.4(15)
C9 C10 C11 C12 -0.1(15)
C10 C11 C12 S1 -180.0(7)
C10 C11 C12 C7 -0.8(13)
C12 C7 C8 C9 -1.2(13)
